data_4509087
loop_
_publ_author_name
'Wang, Chih-Chieh'
'Ke, Meu-Ju'
'Tsai, Cheng-Hsiao'
'Chen, I-Hsuan'
'Lin, Shin-I'
'Lin, Tzuen-Yeuan'
'Wu, Li-Mei'
'Lee, Gene-Hsiang'
'Sheu, Hwo-Shuenn'
'Fedorov, Vladimir E.'

_publ_section_title
;
 [M(C5O5)2(H2O)n]2&#x2212;as a Building Block for Hetero- and
 Homo-bimetallic Coordination Polymers: From 1D Chains to 3D
 Supramolecular Architectures
;
_journal_issue 2
_journal_name_full 'Crystal Growth &amp; Design'
_journal_page_first 1013
_journal_paper_doi 10.1021/cg800827a
_journal_volume 9
_journal_year 2009
_chemical_formula_sum 'C14 H20 Cu2 N4 O12'
_chemical_formula_weight 563.42
_chemical_name_systematic
; 
 ? 
;
_space_group_IT_number 2
_symmetry_cell_setting triclinic
_symmetry_space_group_name_Hall '-P 1'
_symmetry_space_group_name_H-M 'P -1'
_atom_sites_solution_hydrogens geom
_atom_sites_solution_primary direct
_atom_sites_solution_secondary difmap
_audit_creation_method SHELXL-97
_cell_angle_alpha 112.8110(10)
_cell_angle_beta 103.1640(10)
_cell_angle_gamma 99.5050(10)
_cell_formula_units_Z 1
_cell_length_a 7.5537(3)
_cell_length_b 8.0458(3)
_cell_length_c 9.1444(3)
_cell_measurement_reflns_used 3063
_cell_measurement_temperature 295(2)
_cell_measurement_theta_max 27.50
_cell_measurement_theta_min 2.55
_cell_volume 478.53(3)
_computing_cell_refinement 'Bruker SAINT'
_computing_data_collection 'Bruker SMART'
_computing_data_reduction 'Bruker SAINT'
_computing_molecular_graphics 'Bruker SHELXTL'
_computing_publication_material 'Bruker SHELXTL'
_computing_structure_refinement 'SHELXL-97 (Sheldrick, 1997)'
_computing_structure_solution 'SHELXS-97 (Sheldrick, 1990)'
_diffrn_ambient_temperature 295(2)
_diffrn_measured_fraction_theta_full 0.999
_diffrn_measured_fraction_theta_max 0.999
_diffrn_measurement_device_type 'Bruker SMART CCD area detector'
_diffrn_measurement_method 'phi and omega scans'
_diffrn_radiation_monochromator graphite
_diffrn_radiation_source 'fine-focus sealed tube'
_diffrn_radiation_type MoK\a
_diffrn_radiation_wavelength 0.71073
_diffrn_reflns_av_R_equivalents 0.0201
_diffrn_reflns_av_sigmaI/netI 0.0305
_diffrn_reflns_limit_h_max 9
_diffrn_reflns_limit_h_min -9
_diffrn_reflns_limit_k_max 10
_diffrn_reflns_limit_k_min -10
_diffrn_reflns_limit_l_max 11
_diffrn_reflns_limit_l_min -11
_diffrn_reflns_number 5778
_diffrn_reflns_theta_full 27.50
_diffrn_reflns_theta_max 27.50
_diffrn_reflns_theta_min 2.55
_diffrn_standards_decay_% 0
_exptl_absorpt_coefficient_mu 2.299
_exptl_absorpt_correction_T_max 0.7460
_exptl_absorpt_correction_T_min 0.6540
_exptl_absorpt_correction_type multi-scan
_exptl_crystal_colour blue-green
_exptl_crystal_density_diffrn 1.955
_exptl_crystal_density_meas ?
_exptl_crystal_density_method 'not measured'
_exptl_crystal_description plate
_exptl_crystal_F_000 286
_exptl_crystal_size_max 0.25
_exptl_crystal_size_mid 0.20
_exptl_crystal_size_min 0.07
_refine_diff_density_max 0.330
_refine_diff_density_min -0.250
_refine_diff_density_rms 0.063
_refine_ls_extinction_method none
_refine_ls_goodness_of_fit_ref 1.185
_refine_ls_hydrogen_treatment mixed
_refine_ls_matrix_type full
_refine_ls_number_parameters 167
_refine_ls_number_reflns 2194
_refine_ls_number_restraints 2
_refine_ls_restrained_S_all 1.193
_refine_ls_R_factor_all 0.0343
_refine_ls_R_factor_gt 0.0258
_refine_ls_shift/su_max 0.000
_refine_ls_shift/su_mean 0.000
_refine_ls_structure_factor_coef Fsqd
_refine_ls_weighting_details 'calc w=1/[\s^2^(Fo^2^)+(0.0282P)^2^+0.0096P] where P=(Fo^2^+2Fc^2^)/3'
_refine_ls_weighting_scheme calc
_refine_ls_wR_factor_gt 0.0609
_refine_ls_wR_factor_ref 0.0622
_reflns_number_gt 1871
_reflns_number_total 2194
_reflns_threshold_expression >2sigma(I)
_cod_data_source_file cg800827asup2.cif
_cod_data_source_block ic8170
_cod_depositor_comments
;
The following automatic conversions were performed:

'_symmetry_cell_setting' value 'Triclinic' changed to 'triclinic'
according to /home/saulius/struct/CIF-dictionaries/cif_core.dic
dictionary named 'cif_core.dic' version 2.4.2 from 2011-04-26.

Automatic conversion script
Id: cif_fix_values 1891 2012-01-12 08:04:46Z andrius 

The following automatic conversions were performed:

'_exptl_crystal_density_meas' value 'not_measured' was changed to '?'
- the value is perceived as not measured.

Automatic conversion script
Id: cif_fix_values 3008 2015-01-20 13:52:24Z robertas 
;
_cod_original_sg_symbol_H-M P-1
_cod_database_code 4509087

loop_
_symmetry_equiv_pos_as_xyz
'x, y, z'
'-x, -y, -z'

loop_
_atom_site_label
_atom_site_type_symbol
_atom_site_fract_x
_atom_site_fract_y
_atom_site_fract_z
_atom_site_U_iso_or_equiv
_atom_site_adp_type
_atom_site_occupancy
_atom_site_symmetry_multiplicity
_atom_site_calc_flag
_atom_site_refinement_flags
Cu1 Cu 0.51253(4) 1.52626(4) 0.81730(3) 0.02204(10) Uani 1 1 d .
O1 O 0.4243(2) 1.3089(2) 0.86713(17) 0.0235(3) Uani 1 1 d .
O2 O 0.2764(2) 0.9262(2) 0.84157(19) 0.0282(4) Uani 1 1 d .
O3 O 0.0933(3) 0.6756(3) 0.4840(2) 0.0529(6) Uani 1 1 d .
O4 O 0.2046(3) 0.8747(3) 0.2952(2) 0.0461(5) Uani 1 1 d .
O5 O 0.4123(2) 1.2721(2) 0.54732(19) 0.0313(4) Uani 1 1 d .
O6 O 0.2504(2) 1.5622(2) 0.7794(2) 0.0257(3) Uani 1 1 d D
H6A H 0.159(3) 1.465(3) 0.679(2) 0.039 Uiso 1 1 d D
H6B H 0.265(4) 1.6890(17) 0.798(3) 0.039 Uiso 1 1 d D
N1 N 0.7794(3) 1.5203(3) 0.8954(2) 0.0258(4) Uani 1 1 d .
H1A H 0.7990 1.4982 0.9862 0.031 Uiso 1 1 calc R
H1B H 0.8034 1.4284 0.8143 0.031 Uiso 1 1 calc R
N2 N 0.6227(2) 1.7523(3) 0.7926(2) 0.0232(4) Uani 1 1 d .
H2A H 0.5584 1.7439 0.6930 0.028 Uiso 1 1 calc R
H2B H 0.6157 1.8566 0.8741 0.028 Uiso 1 1 calc R
C1 C 0.3501(3) 1.1529(3) 0.7357(3) 0.0198(4) Uani 1 1 d .
C2 C 0.2728(3) 0.9700(3) 0.7245(3) 0.0221(5) Uani 1 1 d .
C3 C 0.1874(3) 0.8405(3) 0.5440(3) 0.0299(5) Uani 1 1 d .
C4 C 0.2388(3) 0.9433(3) 0.4477(3) 0.0296(5) Uani 1 1 d .
C5 C 0.3408(3) 1.1379(3) 0.5712(3) 0.0227(5) Uani 1 1 d .
C6 C 0.9040(3) 1.7044(4) 0.9371(3) 0.0276(5) Uani 1 1 d .
H6C H 0.894(3) 1.782(3) 1.032(3) 0.025(6) Uiso 1 1 d .
H6D H 1.027(3) 1.702(3) 0.946(3) 0.026(6) Uiso 1 1 d .
C7 C 0.8235(3) 1.7613(4) 0.8042(3) 0.0308(6) Uani 1 1 d .
H7A H 0.876(3) 1.873(4) 0.829(3) 0.026(7) Uiso 1 1 d .
H7B H 0.829(3) 1.674(3) 0.695(3) 0.023(6) Uiso 1 1 d .

loop_
_atom_site_aniso_label
_atom_site_aniso_U_11
_atom_site_aniso_U_22
_atom_site_aniso_U_33
_atom_site_aniso_U_23
_atom_site_aniso_U_13
_atom_site_aniso_U_12
Cu1 0.02484(15) 0.01660(16) 0.02353(15) 0.01008(12) 0.00572(11) 0.00283(11)
O1 0.0359(9) 0.0131(8) 0.0164(7) 0.0043(6) 0.0072(6) 0.0010(7)
O2 0.0379(9) 0.0180(9) 0.0306(9) 0.0123(7) 0.0139(7) 0.0053(7)
O3 0.0648(13) 0.0192(10) 0.0442(11) 0.0064(9) -0.0073(10) -0.0109(9)
O4 0.0765(14) 0.0285(11) 0.0164(8) 0.0014(8) -0.0007(9) 0.0162(10)
O5 0.0477(10) 0.0222(9) 0.0221(8) 0.0113(7) 0.0091(7) 0.0040(8)
O6 0.0235(8) 0.0184(9) 0.0290(9) 0.0085(7) 0.0029(7) 0.0030(7)
N1 0.0315(10) 0.0203(10) 0.0264(10) 0.0110(9) 0.0080(8) 0.0095(8)
N2 0.0261(9) 0.0208(10) 0.0241(10) 0.0125(9) 0.0064(8) 0.0061(8)
C1 0.0215(10) 0.0161(11) 0.0202(11) 0.0070(10) 0.0057(8) 0.0054(9)
C2 0.0225(10) 0.0157(12) 0.0266(11) 0.0074(10) 0.0083(9) 0.0054(9)
C3 0.0325(12) 0.0166(12) 0.0299(13) 0.0062(10) 0.0003(10) 0.0040(10)
C4 0.0373(13) 0.0202(13) 0.0241(12) 0.0062(10) 0.0018(10) 0.0104(11)
C5 0.0275(11) 0.0187(12) 0.0195(11) 0.0068(10) 0.0053(9) 0.0080(9)
C6 0.0226(12) 0.0294(14) 0.0281(13) 0.0114(12) 0.0062(10) 0.0065(10)
C7 0.0286(12) 0.0311(15) 0.0400(15) 0.0231(13) 0.0131(11) 0.0052(11)

loop_
_atom_type_symbol
_atom_type_description
_atom_type_scat_dispersion_real
_atom_type_scat_dispersion_imag
_atom_type_scat_source
C C 0.0033 0.0016 'International Tables Vol C Tables 4.2.6.8 and 6.1.1.4'
H H 0.0000 0.0000 'International Tables Vol C Tables 4.2.6.8 and 6.1.1.4'
N N 0.0061 0.0033 'International Tables Vol C Tables 4.2.6.8 and 6.1.1.4'
O O 0.0106 0.0060 'International Tables Vol C Tables 4.2.6.8 and 6.1.1.4'
Cu Cu 0.3201 1.2651 'International Tables Vol C Tables 4.2.6.8 and 6.1.1.4'

loop_
_geom_angle_atom_site_label_1
_geom_angle_atom_site_label_2
_geom_angle_atom_site_label_3
_geom_angle
N2 Cu1 N1 85.82(7)
N2 Cu1 O6 93.63(7)
N1 Cu1 O6 170.24(7)
N2 Cu1 O1 173.58(7)
N1 Cu1 O1 89.50(7)
O6 Cu1 O1 90.24(6)
N2 Cu1 O5 105.97(7)
N1 Cu1 O5 99.04(7)
O6 Cu1 O5 90.48(6)
O1 Cu1 O5 79.09(6)
C1 O1 Cu1 112.95(12)
C5 O5 Cu1 102.45(13)
C6 N1 Cu1 107.50(14)
C7 N2 Cu1 107.62(14)
O1 C1 C2 127.90(18)
O1 C1 C5 121.86(19)
C2 C1 C5 110.19(19)
O2 C2 C1 127.9(2)
O2 C2 C3 125.7(2)
C1 C2 C3 106.40(18)
O3 C3 C2 125.8(2)
O3 C3 C4 126.0(2)
C2 C3 C4 108.14(19)
O4 C4 C5 127.7(2)
O4 C4 C3 125.8(2)
C5 C4 C3 106.49(19)
O5 C5 C1 123.2(2)
O5 C5 C4 128.7(2)
C1 C5 C4 108.13(19)
N1 C6 C7 107.5(2)
N2 C7 C6 107.72(19)

loop_
_geom_bond_atom_site_label_1
_geom_bond_atom_site_label_2
_geom_bond_distance
Cu1 N2 1.9890(18)
Cu1 N1 1.9945(18)
Cu1 O6 2.0193(15)
Cu1 O1 2.0201(14)
Cu1 O5 2.3605(16)
O1 C1 1.275(3)
O2 C2 1.246(3)
O3 C3 1.230(3)
O4 C4 1.228(3)
O5 C5 1.245(3)
N1 C6 1.471(3)
N2 C7 1.484(3)
C1 C2 1.446(3)
C1 C5 1.446(3)
C2 C3 1.479(3)
C3 C4 1.492(3)
C4 C5 1.468(3)
C6 C7 1.498(3)
